data_4033805
loop_
_publ_author_name
'Samanta, Debabrata'
'Singh, Ashish'
'Verma, Parul'
'Bhattacharyya, Sohini'
'Roy, Syamantak'
'Maji, Tapas Kumar'

_publ_section_title
;
 Photoswitchable J-Aggregated Processable Organogel by Integrating a
 Photochromic Acceptor.
;
_journal_issue 17
_journal_name_full 'The Journal of organic chemistry'
_journal_page_first 10946
_journal_page_last 10952
_journal_paper_doi 10.1021/acs.joc.9b01555
_journal_volume 84
_journal_year 2019
_chemical_formula_sum 'C57 H60 O5'
_chemical_formula_weight 825.05
_chemical_name_common BAB1
_space_group_crystal_system triclinic
_space_group_IT_number 2
_space_group_name_Hall '-P 1'
_space_group_name_H-M_alt 'P -1'
_atom_sites_solution_hydrogens geom
_audit_creation_method SHELXL-2017/1
_cell_angle_alpha 100.9230(10)
_cell_angle_beta 100.5630(10)
_cell_angle_gamma 114.1230(10)
_cell_formula_units_Z 2
_cell_length_a 13.0572(3)
_cell_length_b 13.3880(4)
_cell_length_c 15.1573(4)
_cell_measurement_reflns_used 35680
_cell_measurement_temperature 293(2)
_cell_measurement_theta_max 27.1
_cell_measurement_theta_min 2.3
_cell_volume 2271.69(11)
_computing_structure_refinement 'SHELXL-2017/1 (Sheldrick, 2017)'
_computing_structure_solution 'SHELXT 2014/5 (Sheldrick, 2014)'
_diffrn_ambient_temperature 293(2)
_diffrn_measured_fraction_theta_full 0.956
_diffrn_measured_fraction_theta_max 0.911
_diffrn_measurement_device_type BrukerD8
_diffrn_radiation_type MoK\a
_diffrn_radiation_wavelength 0.71073
_diffrn_reflns_av_R_equivalents 0.2439
_diffrn_reflns_av_unetI/netI 0.2109
_diffrn_reflns_Laue_measured_fraction_full 0.956
_diffrn_reflns_Laue_measured_fraction_max 0.911
_diffrn_reflns_limit_h_max 16
_diffrn_reflns_limit_h_min -16
_diffrn_reflns_limit_k_max 16
_diffrn_reflns_limit_k_min -16
_diffrn_reflns_limit_l_max 19
_diffrn_reflns_limit_l_min -18
_diffrn_reflns_number 35680
_diffrn_reflns_point_group_measured_fraction_full 0.956
_diffrn_reflns_point_group_measured_fraction_max 0.911
_diffrn_reflns_theta_full 25.242
_diffrn_reflns_theta_max 27.061
_diffrn_reflns_theta_min 2.324
_diffrn_source Mo
_exptl_absorpt_coefficient_mu 0.075
_exptl_absorpt_correction_T_max 0.7454
_exptl_absorpt_correction_T_min 0.4673
_exptl_absorpt_correction_type multi-scan
_exptl_absorpt_process_details
;
 SADABS 2016/2: Krause, L., Herbst-Irmer, R., Sheldrick G.M. & Stalke D.,
 J. Appl. Cryst. 48 (2015) 3-10
;
_exptl_crystal_colour red
_exptl_crystal_density_diffrn 1.206
_exptl_crystal_density_meas 1.206
_exptl_crystal_description rhombus
_exptl_crystal_F_000 884
_exptl_crystal_size_max 0.240
_exptl_crystal_size_mid 0.150
_exptl_crystal_size_min 0.120
_refine_diff_density_max 0.501
_refine_diff_density_min -0.439
_refine_diff_density_rms 0.101
_refine_ls_extinction_method none
_refine_ls_goodness_of_fit_ref 0.999
_refine_ls_hydrogen_treatment constr
_refine_ls_matrix_type full
_refine_ls_number_parameters 561
_refine_ls_number_reflns 9106
_refine_ls_number_restraints 0
_refine_ls_restrained_S_all 0.999
_refine_ls_R_factor_all 0.2968
_refine_ls_R_factor_gt 0.1350
_refine_ls_shift/su_max 0.000
_refine_ls_shift/su_mean 0.000
_refine_ls_structure_factor_coef Fsqd
_refine_ls_weighting_details 'w=1/[\s^2^(Fo^2^)+(0.2000P)^2^] where P=(Fo^2^+2Fc^2^)/3'
_refine_ls_weighting_scheme calc
_refine_ls_wR_factor_gt 0.3025
_refine_ls_wR_factor_ref 0.4002
_reflns_Friedel_coverage 0.000
_reflns_number_gt 3182
_reflns_number_total 9106
_reflns_threshold_expression 'I > 2\s(I)'
_cod_data_source_file jo9b01555_si_002.cif
_cod_data_source_block shelx
_cod_database_code 4033805
_shelx_shelxl_version_number 2017/1
_shelx_space_group_comment
;
The symmetry employed for this shelxl refinement is uniquely defined
by the following loop, which should always be used as a source of
symmetry information in preference to the above space-group names.
They are only intended as comments.
;
_shelx_estimated_absorpt_t_min 0.982
_shelx_estimated_absorpt_t_max 0.991

loop_
_space_group_symop_operation_xyz
'x, y, z'
'-x, -y, -z'

loop_
_atom_site_label
_atom_site_type_symbol
_atom_site_fract_x
_atom_site_fract_y
_atom_site_fract_z
_atom_site_U_iso_or_equiv
_atom_site_adp_type
_atom_site_occupancy
_atom_site_site_symmetry_order
_atom_site_calc_flag
_atom_site_refinement_flags_posn
_atom_site_refinement_flags_adp
C1 C 0.7745(5) 1.1132(5) 1.1376(4) 0.0299(15) Uani 1 1 d . .
C2 C 0.6916(5) 1.1473(6) 1.0963(5) 0.0403(18) Uani 1 1 d . .
H2 H 0.654505 1.118213 1.031952 0.048 Uiso 1 1 calc R U
C3 C 0.6667(6) 1.2225(6) 1.1510(5) 0.0449(18) Uani 1 1 d . .
H3 H 0.611713 1.243688 1.123960 0.054 Uiso 1 1 calc R U
C4 C 0.7229(6) 1.2679(6) 1.2469(5) 0.0435(18) Uani 1 1 d . .
H4 H 0.706683 1.320795 1.283105 0.052 Uiso 1 1 calc R U
C5 C 0.8009(6) 1.2362(6) 1.2886(5) 0.0401(17) Uani 1 1 d . .
H5 H 0.837220 1.267007 1.352978 0.048 Uiso 1 1 calc R U
C6 C 0.8273(5) 1.1560(5) 1.2345(4) 0.0299(15) Uani 1 1 d . .
C7 C 0.9072(5) 1.1228(5) 1.2774(4) 0.0344(16) Uani 1 1 d . .
H7 H 0.941007 1.150931 1.342170 0.041 Uiso 1 1 calc R U
C8 C 0.9365(5) 1.0475(5) 1.2237(4) 0.0278(14) Uani 1 1 d . .
C9 C 0.8852(5) 1.0037(5) 1.1270(4) 0.0262(14) Uani 1 1 d . .
C10 C 0.9169(5) 0.9277(5) 1.0736(4) 0.0361(16) Uani 1 1 d . .
H10 H 0.883586 0.897891 1.008881 0.043 Uiso 1 1 calc R U
C11 C 0.9966(5) 0.8990(6) 1.1183(5) 0.0385(17) Uani 1 1 d . .
H11 H 1.018053 0.850044 1.082946 0.046 Uiso 1 1 calc R U
C12 C 1.0465(5) 0.9404(6) 1.2143(5) 0.0440(18) Uani 1 1 d . .
H12 H 1.099699 0.918247 1.242849 0.053 Uiso 1 1 calc R U
C13 C 1.0184(5) 1.0128(6) 1.2670(5) 0.0391(17) Uani 1 1 d . .
H13 H 1.052293 1.040344 1.331764 0.047 Uiso 1 1 calc R U
C14 C 0.8025(5) 1.0361(5) 1.0824(4) 0.0291(15) Uani 1 1 d . .
C15 C 0.7494(5) 0.9910(5) 0.9857(5) 0.0331(16) Uani 1 1 d . .
C16 C 0.7059(5) 0.9497(5) 0.9034(5) 0.0304(15) Uani 1 1 d . .
C17 C 0.6590(5) 0.8998(5) 0.8062(4) 0.0248(14) Uani 1 1 d . .
C18 C 0.5790(5) 0.9279(5) 0.7554(4) 0.0304(15) Uani 1 1 d . .
H18 H 0.556068 0.978154 0.786915 0.036 Uiso 1 1 calc R U
C19 C 0.5346(5) 0.8826(5) 0.6606(4) 0.0304(15) Uani 1 1 d . .
C20 C 0.5665(5) 0.8042(5) 0.6125(4) 0.0275(15) Uani 1 1 d . .
C21 C 0.6475(5) 0.7780(5) 0.6654(4) 0.0349(16) Uani 1 1 d . .
H21 H 0.671640 0.728570 0.634365 0.042 Uiso 1 1 calc R U
C22 C 0.6910(5) 0.8222(5) 0.7591(4) 0.0277(15) Uani 1 1 d . .
C23 C 0.5199(5) 0.7553(6) 0.5155(5) 0.0364(17) Uani 1 1 d . .
C24 C 0.4807(5) 0.7129(5) 0.4341(5) 0.0326(16) Uani 1 1 d . .
C25 C 0.4329(5) 0.6647(5) 0.3368(4) 0.0296(15) Uani 1 1 d . .
C26 C 0.3560(5) 0.6988(5) 0.2862(4) 0.0295(15) Uani 1 1 d . .
C27 C 0.3263(5) 0.7814(6) 0.3320(4) 0.0361(17) Uani 1 1 d . .
H27 H 0.355104 0.812804 0.396885 0.043 Uiso 1 1 calc R U
C28 C 0.2568(5) 0.8143(6) 0.2818(5) 0.0398(18) Uani 1 1 d . .
H28 H 0.236444 0.866766 0.313322 0.048 Uiso 1 1 calc R U
C29 C 0.2141(6) 0.7728(6) 0.1846(5) 0.0453(19) Uani 1 1 d . .
H29 H 0.169818 0.800682 0.151739 0.054 Uiso 1 1 calc R U
C30 C 0.2375(5) 0.6910(6) 0.1377(4) 0.0385(17) Uani 1 1 d . .
H30 H 0.206504 0.660844 0.072755 0.046 Uiso 1 1 calc R U
C31 C 0.3093(5) 0.6517(5) 0.1880(4) 0.0292(15) Uani 1 1 d . .
C32 C 0.3367(5) 0.5693(6) 0.1417(4) 0.0339(16) Uani 1 1 d . .
H32 H 0.305468 0.537484 0.076949 0.041 Uiso 1 1 calc R U
C33 C 0.4093(5) 0.5345(5) 0.1908(4) 0.0280(15) Uani 1 1 d . .
C34 C 0.4577(5) 0.5805(5) 0.2882(4) 0.0276(15) Uani 1 1 d . .
C35 C 0.5325(5) 0.5428(5) 0.3379(4) 0.0317(15) Uani 1 1 d . .
H35 H 0.565847 0.574494 0.402576 0.038 Uiso 1 1 calc R U
C36 C 0.5546(6) 0.4613(6) 0.2910(5) 0.0448(18) Uani 1 1 d . .
H36 H 0.602263 0.435887 0.323144 0.054 Uiso 1 1 calc R U
C37 C 0.5051(6) 0.4148(6) 0.1928(5) 0.0462(19) Uani 1 1 d . .
H37 H 0.521080 0.359096 0.160617 0.055 Uiso 1 1 calc R U
C38 C 0.4348(6) 0.4495(6) 0.1447(5) 0.0395(17) Uani 1 1 d . .
H38 H 0.402657 0.416793 0.080043 0.047 Uiso 1 1 calc R U
C39 C 0.7991(5) 0.7158(5) 0.7688(4) 0.0312(15) Uani 1 1 d . .
H39A H 0.836251 0.741992 0.722051 0.037 Uiso 1 1 calc R U
H39B H 0.729004 0.643700 0.737377 0.037 Uiso 1 1 calc R U
C40 C 0.8820(5) 0.7000(6) 0.8413(4) 0.0354(16) Uani 1 1 d . .
H40A H 0.844626 0.674462 0.888158 0.042 Uiso 1 1 calc R U
H40B H 0.951735 0.772420 0.872682 0.042 Uiso 1 1 calc R U
C41 C 0.9157(5) 0.6127(5) 0.7951(4) 0.0306(15) Uani 1 1 d . .
H41A H 0.951243 0.638585 0.747583 0.037 Uiso 1 1 calc R U
H41B H 0.844990 0.541090 0.763550 0.037 Uiso 1 1 calc R U
C42 C 1.0003(5) 0.5900(6) 0.8620(4) 0.0375(17) Uani 1 1 d . .
H42A H 1.070273 0.661561 0.895493 0.045 Uiso 1 1 calc R U
H42B H 0.963832 0.560159 0.907891 0.045 Uiso 1 1 calc R U
C43 C 1.0347(5) 0.5055(6) 0.8108(4) 0.0350(16) Uani 1 1 d . .
H43A H 1.068413 0.534582 0.763546 0.042 Uiso 1 1 calc R U
H43B H 0.964446 0.433699 0.778601 0.042 Uiso 1 1 calc R U
C44 C 1.1218(5) 0.4820(6) 0.8738(4) 0.0349(16) Uani 1 1 d . .
H44A H 1.191808 0.553839 0.906511 0.042 Uiso 1 1 calc R U
H44B H 1.087802 0.452137 0.920750 0.042 Uiso 1 1 calc R U
C45 C 1.1567(5) 0.3979(6) 0.8218(4) 0.0346(16) Uani 1 1 d . .
H45A H 1.189177 0.427143 0.774024 0.042 Uiso 1 1 calc R U
H45B H 1.086786 0.325715 0.790075 0.042 Uiso 1 1 calc R U
C46 C 1.2455(5) 0.3758(5) 0.8841(4) 0.0343(16) Uani 1 1 d . .
H46A H 1.315607 0.447886 0.915856 0.041 Uiso 1 1 calc R U
H46B H 1.213137 0.346235 0.931766 0.041 Uiso 1 1 calc R U
C47 C 1.2791(6) 0.2921(6) 0.8308(4) 0.0362(16) Uani 1 1 d . .
H47A H 1.314226 0.323030 0.784768 0.043 Uiso 1 1 calc R U
H47B H 1.208700 0.220977 0.797209 0.043 Uiso 1 1 calc R U
C48 C 1.3650(5) 0.2666(5) 0.8941(4) 0.0347(16) Uani 1 1 d . .
H48A H 1.435196 0.337846 0.927975 0.042 Uiso 1 1 calc R U
H48B H 1.329708 0.235420 0.939975 0.042 Uiso 1 1 calc R U
C49 C 1.3994(6) 0.1840(6) 0.8419(4) 0.0422(18) Uani 1 1 d . .
H49A H 1.435655 0.215143 0.796338 0.051 Uiso 1 1 calc R U
H49B H 1.329584 0.112527 0.807833 0.051 Uiso 1 1 calc R U
C50 C 1.4848(6) 0.1603(6) 0.9076(5) 0.0467(19) Uani 1 1 d . .
H50A H 1.555899 0.230131 0.938803 0.070 Uiso 1 1 calc R U
H50B H 1.502197 0.105146 0.871871 0.070 Uiso 1 1 calc R U
H50C H 1.449831 0.130750 0.953518 0.070 Uiso 1 1 calc R U
C51 C 0.4191(6) 0.9818(6) 0.6496(4) 0.0417(18) Uani 1 1 d . .
H51A H 0.486061 1.054224 0.686706 0.050 Uiso 1 1 calc R U
H51B H 0.376514 0.948478 0.691344 0.050 Uiso 1 1 calc R U
C52 C 0.3412(6) 1.0007(6) 0.5765(5) 0.0478(19) Uani 1 1 d . .
H52A H 0.325214 1.061736 0.605303 0.057 Uiso 1 1 calc R U
H52B H 0.380364 1.023578 0.529881 0.057 Uiso 1 1 calc R U
C53 C 0.1470(6) 0.9220(6) 0.4831(5) 0.051(2) Uani 1 1 d . .
H53A H 0.176376 0.966469 0.441672 0.061 Uiso 1 1 calc R U
H53B H 0.123069 0.964679 0.526818 0.061 Uiso 1 1 calc R U
C54 C 0.0465(7) 0.8101(7) 0.4281(5) 0.061(2) Uani 1 1 d . .
H54A H -0.012724 0.821919 0.389067 0.073 Uiso 1 1 calc R U
H54B H 0.072276 0.766304 0.387216 0.073 Uiso 1 1 calc R U
C55 C -0.0931(7) 0.6334(8) 0.4396(5) 0.068(2) Uani 1 1 d . .
H55A H -0.068446 0.596706 0.392231 0.081 Uiso 1 1 calc R U
H55B H -0.164190 0.634936 0.408750 0.081 Uiso 1 1 calc R U
C56 C -0.1153(7) 0.5689(8) 0.5097(5) 0.065(2) Uani 1 1 d . .
H56A H -0.042672 0.573535 0.544878 0.078 Uiso 1 1 calc R U
H56B H -0.147503 0.600801 0.553428 0.078 Uiso 1 1 calc R U
C57 C -0.2104(8) 0.3866(8) 0.5209(6) 0.073(3) Uani 1 1 d . .
H57A H -0.138056 0.385589 0.546557 0.110 Uiso 1 1 calc R U
H57B H -0.269169 0.310239 0.485581 0.110 Uiso 1 1 calc R U
H57C H -0.235511 0.415850 0.570976 0.110 Uiso 1 1 calc R U
O1 O 0.7689(3) 0.7991(3) 0.8154(3) 0.0352(11) Uani 1 1 d . .
O2 O 0.4578(4) 0.9063(4) 0.6039(3) 0.0419(12) Uani 1 1 d . .
O3 O 0.2361(4) 0.9006(4) 0.5331(3) 0.0523(14) Uani 1 1 d . .
O4 O -0.0027(5) 0.7479(5) 0.4884(4) 0.0641(15) Uani 1 1 d . .
O5 O -0.1933(5) 0.4574(5) 0.4613(4) 0.0691(16) Uani 1 1 d . .

loop_
_atom_site_aniso_label
_atom_site_aniso_U_11
_atom_site_aniso_U_22
_atom_site_aniso_U_33
_atom_site_aniso_U_23
_atom_site_aniso_U_13
_atom_site_aniso_U_12
C1 0.030(3) 0.025(4) 0.037(4) 0.006(3) 0.005(3) 0.018(3)
C2 0.040(4) 0.049(5) 0.046(4) 0.017(3) 0.005(3) 0.035(4)
C3 0.051(4) 0.044(5) 0.054(5) 0.016(4) 0.009(4) 0.037(4)
C4 0.049(4) 0.038(4) 0.052(5) 0.007(3) 0.014(4) 0.031(4)
C5 0.050(4) 0.033(4) 0.042(4) 0.005(3) 0.011(3) 0.028(4)
C6 0.026(3) 0.027(4) 0.040(4) 0.011(3) 0.009(3) 0.014(3)
C7 0.040(4) 0.034(4) 0.034(4) 0.011(3) 0.007(3) 0.022(3)
C8 0.024(3) 0.028(4) 0.036(4) 0.015(3) 0.009(3) 0.013(3)
C9 0.024(3) 0.025(4) 0.033(4) 0.015(3) 0.007(3) 0.013(3)
C10 0.042(4) 0.039(4) 0.043(4) 0.018(3) 0.010(3) 0.031(4)
C11 0.038(4) 0.043(4) 0.050(4) 0.020(3) 0.015(3) 0.031(4)
C12 0.036(4) 0.059(5) 0.056(5) 0.028(4) 0.011(3) 0.036(4)
C13 0.040(4) 0.042(4) 0.046(4) 0.020(3) 0.008(3) 0.028(4)
C14 0.028(3) 0.031(4) 0.036(4) 0.017(3) 0.006(3) 0.019(3)
C15 0.029(4) 0.032(4) 0.054(5) 0.018(3) 0.010(3) 0.027(3)
C16 0.025(3) 0.030(4) 0.047(5) 0.016(3) 0.009(3) 0.022(3)
C17 0.024(3) 0.028(4) 0.031(4) 0.016(3) 0.007(3) 0.018(3)
C18 0.031(3) 0.033(4) 0.042(4) 0.017(3) 0.011(3) 0.026(3)
C19 0.034(4) 0.034(4) 0.034(4) 0.013(3) 0.006(3) 0.026(3)
C20 0.030(3) 0.028(4) 0.034(4) 0.017(3) 0.006(3) 0.021(3)
C21 0.046(4) 0.038(4) 0.033(4) 0.014(3) 0.009(3) 0.031(4)
C22 0.030(3) 0.036(4) 0.031(4) 0.023(3) 0.007(3) 0.022(3)
C23 0.039(4) 0.034(4) 0.048(5) 0.012(4) 0.002(3) 0.032(4)
C24 0.033(4) 0.031(4) 0.043(4) 0.011(3) 0.005(3) 0.026(3)
C25 0.027(3) 0.030(4) 0.037(4) 0.018(3) 0.008(3) 0.014(3)
C26 0.031(3) 0.028(4) 0.038(4) 0.016(3) 0.012(3) 0.019(3)
C27 0.040(4) 0.038(4) 0.043(4) 0.014(3) 0.009(3) 0.030(4)
C28 0.042(4) 0.042(5) 0.050(5) 0.018(3) 0.012(3) 0.032(4)
C29 0.049(4) 0.059(5) 0.051(5) 0.025(4) 0.012(3) 0.044(4)
C30 0.039(4) 0.047(5) 0.040(4) 0.019(3) 0.011(3) 0.027(4)
C31 0.028(3) 0.037(4) 0.032(4) 0.017(3) 0.010(3) 0.020(3)
C32 0.033(4) 0.042(4) 0.037(4) 0.017(3) 0.012(3) 0.024(4)
C33 0.032(4) 0.023(4) 0.038(4) 0.017(3) 0.016(3) 0.015(3)
C34 0.027(3) 0.027(4) 0.035(4) 0.012(3) 0.007(3) 0.018(3)
C35 0.030(3) 0.036(4) 0.034(4) 0.013(3) 0.005(3) 0.021(3)
C36 0.052(4) 0.050(5) 0.059(5) 0.026(4) 0.020(4) 0.042(4)
C37 0.054(5) 0.038(5) 0.062(5) 0.015(4) 0.025(4) 0.033(4)
C38 0.043(4) 0.039(4) 0.052(4) 0.016(3) 0.018(3) 0.031(4)
C39 0.038(4) 0.033(4) 0.031(3) 0.009(3) 0.003(3) 0.027(3)
C40 0.037(4) 0.038(4) 0.044(4) 0.020(3) 0.006(3) 0.028(3)
C41 0.036(4) 0.028(4) 0.039(4) 0.015(3) 0.009(3) 0.023(3)
C42 0.038(4) 0.037(4) 0.051(4) 0.015(3) 0.009(3) 0.031(4)
C43 0.040(4) 0.046(4) 0.036(4) 0.020(3) 0.011(3) 0.031(4)
C44 0.039(4) 0.039(4) 0.043(4) 0.016(3) 0.013(3) 0.031(4)
C45 0.044(4) 0.039(4) 0.035(4) 0.012(3) 0.011(3) 0.032(4)
C46 0.045(4) 0.036(4) 0.039(4) 0.021(3) 0.015(3) 0.030(4)
C47 0.046(4) 0.035(4) 0.039(4) 0.009(3) 0.007(3) 0.031(4)
C48 0.036(4) 0.034(4) 0.039(4) 0.007(3) 0.006(3) 0.025(3)
C49 0.048(4) 0.051(5) 0.046(4) 0.011(3) 0.010(3) 0.042(4)
C50 0.051(4) 0.052(5) 0.053(4) 0.018(4) 0.010(3) 0.040(4)
C51 0.048(4) 0.040(4) 0.054(4) 0.014(3) 0.009(3) 0.038(4)
C52 0.044(4) 0.048(5) 0.062(5) 0.021(4) 0.004(4) 0.033(4)
C53 0.051(5) 0.053(5) 0.059(5) 0.021(4) 0.008(4) 0.035(4)
C54 0.069(6) 0.069(6) 0.058(5) 0.028(5) 0.019(4) 0.041(5)
C55 0.074(6) 0.069(7) 0.056(5) 0.011(5) 0.001(4) 0.041(6)
C56 0.066(6) 0.070(7) 0.050(5) 0.020(5) 0.009(4) 0.024(5)
C57 0.101(7) 0.080(7) 0.072(6) 0.035(5) 0.037(5) 0.061(6)
O1 0.044(3) 0.035(3) 0.036(2) 0.007(2) -0.002(2) 0.035(2)
O2 0.055(3) 0.054(3) 0.038(3) 0.014(2) 0.004(2) 0.048(3)
O3 0.058(3) 0.050(3) 0.064(3) 0.020(3) 0.007(3) 0.041(3)
O4 0.070(4) 0.063(4) 0.063(4) 0.018(3) 0.014(3) 0.036(4)
O5 0.075(4) 0.061(4) 0.069(4) 0.012(3) 0.017(3) 0.033(4)

loop_
_atom_type_symbol
_atom_type_description
_atom_type_scat_dispersion_real
_atom_type_scat_dispersion_imag
_atom_type_scat_source
C C 0.0033 0.0016 'International Tables Vol C Tables 4.2.6.8 and 6.1.1.4'
O O 0.0106 0.0060 'International Tables Vol C Tables 4.2.6.8 and 6.1.1.4'
H H 0.0000 0.0000 'International Tables Vol C Tables 4.2.6.8 and 6.1.1.4'

loop_
_geom_angle_atom_site_label_1
_geom_angle_atom_site_label_2
_geom_angle_atom_site_label_3
_geom_angle
C6 C1 C14 119.8(5)
C6 C1 C2 119.1(6)
C14 C1 C2 121.1(6)
C3 C2 C1 120.0(6)
C3 C2 H2 120.0
C1 C2 H2 120.0
C2 C3 C4 120.4(6)
C2 C3 H3 119.8
C4 C3 H3 119.8
C5 C4 C3 121.0(6)
C5 C4 H4 119.5
C3 C4 H4 119.5
C4 C5 C6 120.3(6)
C4 C5 H5 119.8
C6 C5 H5 119.8
C1 C6 C7 120.6(6)
C1 C6 C5 119.0(5)
C7 C6 C5 120.4(6)
C8 C7 C6 120.3(6)
C8 C7 H7 119.8
C6 C7 H7 119.8
C7 C8 C9 120.3(5)
C7 C8 C13 120.8(6)
C9 C8 C13 119.0(6)
C8 C9 C10 119.3(5)
C8 C9 C14 120.0(5)
C10 C9 C14 120.8(5)
C11 C10 C9 119.3(6)
C11 C10 H10 120.3
C9 C10 H10 120.3
C10 C11 C12 121.8(6)
C10 C11 H11 119.1
C12 C11 H11 119.1
C13 C12 C11 120.3(6)
C13 C12 H12 119.8
C11 C12 H12 119.8
C12 C13 C8 120.2(6)
C12 C13 H13 119.9
C8 C13 H13 119.9
C15 C14 C1 120.7(5)
C15 C14 C9 120.2(5)
C1 C14 C9 119.1(5)
C16 C15 C14 177.5(6)
C15 C16 C17 177.2(6)
C22 C17 C16 120.8(5)
C22 C17 C18 119.6(5)
C16 C17 C18 119.7(5)
C19 C18 C17 120.7(6)
C19 C18 H18 119.7
C17 C18 H18 119.7
C18 C19 O2 125.4(5)
C18 C19 C20 120.1(5)
O2 C19 C20 114.5(5)
C23 C20 C21 121.3(5)
C23 C20 C19 120.8(5)
C21 C20 C19 117.9(6)
C22 C21 C20 122.1(6)
C22 C21 H21 119.0
C20 C21 H21 119.0
C21 C22 O1 125.3(6)
C21 C22 C17 119.6(5)
O1 C22 C17 115.1(5)
C24 C23 C20 179.1(6)
C23 C24 C25 178.3(6)
C24 C25 C34 120.7(5)
C24 C25 C26 119.8(6)
C34 C25 C26 119.5(6)
C31 C26 C27 118.4(5)
C31 C26 C25 119.9(6)
C27 C26 C25 121.8(6)
C28 C27 C26 120.2(6)
C28 C27 H27 119.9
C26 C27 H27 119.9
C27 C28 C29 122.4(6)
C27 C28 H28 118.8
C29 C28 H28 118.8
C30 C29 C28 119.7(6)
C30 C29 H29 120.2
C28 C29 H29 120.2
C29 C30 C31 120.0(6)
C29 C30 H30 120.0
C31 C30 H30 120.0
C32 C31 C26 119.2(5)
C32 C31 C30 121.5(6)
C26 C31 C30 119.3(6)
C33 C32 C31 121.0(6)
C33 C32 H32 119.5
C31 C32 H32 119.5
C32 C33 C34 121.0(6)
C32 C33 C38 121.1(6)
C34 C33 C38 117.9(5)
C33 C34 C25 119.4(5)
C33 C34 C35 120.1(6)
C25 C34 C35 120.5(5)
C36 C35 C34 120.0(6)
C36 C35 H35 120.0
C34 C35 H35 120.0
C35 C36 C37 119.6(6)
C35 C36 H36 120.2
C37 C36 H36 120.2
C38 C37 C36 121.3(6)
C38 C37 H37 119.4
C36 C37 H37 119.4
C37 C38 C33 121.1(6)
C37 C38 H38 119.4
C33 C38 H38 119.4
O1 C39 C40 108.3(5)
O1 C39 H39A 110.0
C40 C39 H39A 110.0
O1 C39 H39B 110.0
C40 C39 H39B 110.0
H39A C39 H39B 108.4
C39 C40 C41 110.0(5)
C39 C40 H40A 109.7
C41 C40 H40A 109.7
C39 C40 H40B 109.7
C41 C40 H40B 109.7
H40A C40 H40B 108.2
C40 C41 C42 114.7(5)
C40 C41 H41A 108.6
C42 C41 H41A 108.6
C40 C41 H41B 108.6
C42 C41 H41B 108.6
H41A C41 H41B 107.6
C43 C42 C41 112.1(5)
C43 C42 H42A 109.2
C41 C42 H42A 109.2
C43 C42 H42B 109.2
C41 C42 H42B 109.2
H42A C42 H42B 107.9
C42 C43 C44 114.4(5)
C42 C43 H43A 108.7
C44 C43 H43A 108.7
C42 C43 H43B 108.7
C44 C43 H43B 108.7
H43A C43 H43B 107.6
C45 C44 C43 114.0(5)
C45 C44 H44A 108.7
C43 C44 H44A 108.7
C45 C44 H44B 108.7
C43 C44 H44B 108.7
H44A C44 H44B 107.6
C44 C45 C46 114.3(5)
C44 C45 H45A 108.7
C46 C45 H45A 108.7
C44 C45 H45B 108.7
C46 C45 H45B 108.7
H45A C45 H45B 107.6
C47 C46 C45 113.4(5)
C47 C46 H46A 108.9
C45 C46 H46A 108.9
C47 C46 H46B 108.9
C45 C46 H46B 108.9
H46A C46 H46B 107.7
C46 C47 C48 113.4(5)
C46 C47 H47A 108.9
C48 C47 H47A 108.9
C46 C47 H47B 108.9
C48 C47 H47B 108.9
H47A C47 H47B 107.7
C49 C48 C47 113.8(5)
C49 C48 H48A 108.8
C47 C48 H48A 108.8
C49 C48 H48B 108.8
C47 C48 H48B 108.8
H48A C48 H48B 107.7
C48 C49 C50 112.1(5)
C48 C49 H49A 109.2
C50 C49 H49A 109.2
C48 C49 H49B 109.2
C50 C49 H49B 109.2
H49A C49 H49B 107.9
C49 C50 H50A 109.5
C49 C50 H50B 109.5
H50A C50 H50B 109.5
C49 C50 H50C 109.5
H50A C50 H50C 109.5
H50B C50 H50C 109.5
O2 C51 C52 108.5(5)
O2 C51 H51A 110.0
C52 C51 H51A 110.0
O2 C51 H51B 110.0
C52 C51 H51B 110.0
H51A C51 H51B 108.4
O3 C52 C51 110.2(6)
O3 C52 H52A 109.6
C51 C52 H52A 109.6
O3 C52 H52B 109.6
C51 C52 H52B 109.6
H52A C52 H52B 108.1
O3 C53 C54 107.7(6)
O3 C53 H53A 110.2
C54 C53 H53A 110.2
O3 C53 H53B 110.2
C54 C53 H53B 110.2
H53A C53 H53B 108.5
O4 C54 C53 110.6(7)
O4 C54 H54A 109.5
C53 C54 H54A 109.5
O4 C54 H54B 109.5
C53 C54 H54B 109.5
H54A C54 H54B 108.1
O4 C55 C56 108.0(6)
O4 C55 H55A 110.1
C56 C55 H55A 110.1
O4 C55 H55B 110.1
C56 C55 H55B 110.1
H55A C55 H55B 108.4
O5 C56 C55 107.4(7)
O5 C56 H56A 110.2
C55 C56 H56A 110.2
O5 C56 H56B 110.2
C55 C56 H56B 110.2
H56A C56 H56B 108.5
O5 C57 H57A 109.5
O5 C57 H57B 109.5
H57A C57 H57B 109.5
O5 C57 H57C 109.5
H57A C57 H57C 109.5
H57B C57 H57C 109.5
C22 O1 C39 115.9(4)
C19 O2 C51 116.6(4)
C52 O3 C53 112.0(5)
C54 O4 C55 113.6(6)
C56 O5 C57 111.7(6)

loop_
_geom_bond_atom_site_label_1
_geom_bond_atom_site_label_2
_geom_bond_distance
C1 C6 1.395(8)
C1 C14 1.412(8)
C1 C2 1.428(7)
C2 C3 1.363(8)
C2 H2 0.9300
C3 C4 1.390(8)
C3 H3 0.9300
C4 C5 1.355(8)
C4 H4 0.9300
C5 C6 1.420(8)
C5 H5 0.9300
C6 C7 1.396(8)
C7 C8 1.394(8)
C7 H7 0.9300
C8 C9 1.391(8)
C8 C13 1.434(7)
C9 C10 1.419(8)
C9 C14 1.427(7)
C10 C11 1.363(7)
C10 H10 0.9300
C11 C12 1.379(8)
C11 H11 0.9300
C12 C13 1.348(8)
C12 H12 0.9300
C13 H13 0.9300
C14 C15 1.394(9)
C15 C16 1.185(8)
C16 C17 1.398(8)
C17 C22 1.395(8)
C17 C18 1.401(7)
C18 C19 1.359(8)
C18 H18 0.9300
C19 O2 1.376(6)
C19 C20 1.410(8)
C20 C23 1.394(9)
C20 C21 1.408(7)
C21 C22 1.342(8)
C21 H21 0.9300
C22 O1 1.377(6)
C23 C24 1.170(8)
C24 C25 1.398(8)
C25 C34 1.411(8)
C25 C26 1.424(7)
C26 C31 1.408(8)
C26 C27 1.419(8)
C27 C28 1.339(7)
C27 H27 0.9300
C28 C29 1.388(8)
C28 H28 0.9300
C29 C30 1.362(8)
C29 H29 0.9300
C30 C31 1.426(7)
C30 H30 0.9300
C31 C32 1.399(8)
C32 C33 1.380(7)
C32 H32 0.9300
C33 C34 1.398(8)
C33 C38 1.409(8)
C34 C35 1.433(7)
C35 C36 1.348(8)
C35 H35 0.9300
C36 C37 1.409(9)
C36 H36 0.9300
C37 C38 1.350(8)
C37 H37 0.9300
C38 H38 0.9300
C39 O1 1.435(6)
C39 C40 1.505(7)
C39 H39A 0.9700
C39 H39B 0.9700
C40 C41 1.508(8)
C40 H40A 0.9700
C40 H40B 0.9700
C41 C42 1.523(7)
C41 H41A 0.9700
C41 H41B 0.9700
C42 C43 1.514(8)
C42 H42A 0.9700
C42 H42B 0.9700
C43 C44 1.520(7)
C43 H43A 0.9700
C43 H43B 0.9700
C44 C45 1.521(7)
C44 H44A 0.9700
C44 H44B 0.9700
C45 C46 1.520(7)
C45 H45A 0.9700
C45 H45B 0.9700
C46 C47 1.513(8)
C46 H46A 0.9700
C46 H46B 0.9700
C47 C48 1.528(7)
C47 H47A 0.9700
C47 H47B 0.9700
C48 C49 1.502(8)
C48 H48A 0.9700
C48 H48B 0.9700
C49 C50 1.529(7)
C49 H49A 0.9700
C49 H49B 0.9700
C50 H50A 0.9600
C50 H50B 0.9600
C50 H50C 0.9600
C51 O2 1.427(7)
C51 C52 1.493(8)
C51 H51A 0.9700
C51 H51B 0.9700
C52 O3 1.395(8)
C52 H52A 0.9700
C52 H52B 0.9700
C53 O3 1.429(7)
C53 C54 1.477(10)
C53 H53A 0.9700
C53 H53B 0.9700
C54 O4 1.416(9)
C54 H54A 0.9700
C54 H54B 0.9700
C55 O4 1.436(9)
C55 C56 1.488(11)
C55 H55A 0.9700
C55 H55B 0.9700
C56 O5 1.369(9)
C56 H56A 0.9700
C56 H56B 0.9700
C57 O5 1.409(9)
C57 H57A 0.9600
C57 H57B 0.9600
C57 H57C 0.9600
